data_4326005
loop_
_publ_author_name
'Jian Wang'
'Min Yang'
'Ming-Yan Pan'
'Sheng-Qing Xia'
'Xu-Tang Tao'
'Hua He'
'Gregory Darone'
'Svilen Bobev'

_publ_section_title
;
 Synthesis, Crystal and Electronic Structures, and Properties of the New
 Pnictide Semiconductors A2CdPn2 (A= Ca, Sr, Ba, Eu;Pn= P, As)
;
_journal_name_full 'Inorganic Chemistry'
_journal_page_first 8020
_journal_page_last 8027
_journal_paper_doi 10.1021/ic200286t
_journal_volume 50
_journal_year 2011
_chemical_formula_sum 'As2 Ba2 Cd'
_chemical_formula_weight 536.92
_chemical_name_systematic
; 
 ? 
;
_space_group_IT_number 36
_symmetry_cell_setting orthorhombic
_symmetry_space_group_name_Hall 'C 2c -2'
_symmetry_space_group_name_H-M 'C m c 21'
_atom_sites_solution_primary direct
_atom_sites_solution_secondary difmap
_audit_creation_method SHELXL-97
_cell_angle_alpha 90.00
_cell_angle_beta 90.00
_cell_angle_gamma 90.00
_cell_formula_units_Z 4
_cell_length_a 4.5922(5)
_cell_length_b 17.4047(18)
_cell_length_c 8.0526(8)
_cell_measurement_reflns_used 800
_cell_measurement_temperature 150(2)
_cell_measurement_theta_max 27.09
_cell_measurement_theta_min 2.34
_cell_volume 643.61(12)
_computing_cell_refinement 'APEX2 Software Suite (Bruker,2005)'
_computing_data_collection 'APEX2 Software Suite (Bruker,2005)'
_computing_data_reduction 'APEX2 Software Suite (Bruker,2005)'
_computing_molecular_graphics 'SHELXTL (Bruker, 1997)'
_computing_publication_material 'SHELXL-97 (Sheldrick, 1997)'
_computing_structure_refinement 'SHELXL-97 (Sheldrick, 1997)'
_computing_structure_solution 'SHELXS-97 (Sheldrick, 1990)'
_diffrn_ambient_temperature 150(2)
_diffrn_detector_area_resol_mean 8.3
_diffrn_measured_fraction_theta_full 1.000
_diffrn_measured_fraction_theta_max 1.000
_diffrn_measurement_device_type 'Bruker APEX2 CCD area-detector diffractometer'
_diffrn_measurement_method '\w scans'
_diffrn_radiation_monochromator graphite
_diffrn_radiation_source 'fine-focus sealed tube'
_diffrn_radiation_type MoK\a
_diffrn_radiation_wavelength 0.71073
_diffrn_reflns_av_R_equivalents 0.0373
_diffrn_reflns_av_sigmaI/netI 0.0327
_diffrn_reflns_limit_h_max 5
_diffrn_reflns_limit_h_min -5
_diffrn_reflns_limit_k_max 22
_diffrn_reflns_limit_k_min -22
_diffrn_reflns_limit_l_max 10
_diffrn_reflns_limit_l_min -10
_diffrn_reflns_number 3714
_diffrn_reflns_theta_full 27.09
_diffrn_reflns_theta_max 27.09
_diffrn_reflns_theta_min 2.34
_diffrn_standards_decay_% 0
_diffrn_standards_interval_count 0
_diffrn_standards_interval_time 0
_diffrn_standards_number 0
_exptl_absorpt_coefficient_mu 25.432
_exptl_absorpt_correction_T_max 0.7851
_exptl_absorpt_correction_T_min 0.4294
_exptl_absorpt_correction_type multi-scan
_exptl_absorpt_process_details 'APEX2 Software Suite (Bruker,2005)'
_exptl_crystal_colour Black
_exptl_crystal_density_diffrn 5.541
_exptl_crystal_description Needle
_exptl_crystal_F_000 904
_exptl_crystal_size_max 0.04
_exptl_crystal_size_mid 0.02
_exptl_crystal_size_min 0.01
_refine_diff_density_max 0.794
_refine_diff_density_min -1.259
_refine_diff_density_rms 0.316
_refine_ls_abs_structure_details 'Flack H D (1983), Acta Cryst. A39, 876-881'
_refine_ls_abs_structure_Flack 0.07(2)
_refine_ls_extinction_method none
_refine_ls_goodness_of_fit_ref 1.050
_refine_ls_matrix_type full
_refine_ls_number_parameters 32
_refine_ls_number_reflns 800
_refine_ls_number_restraints 1
_refine_ls_restrained_S_all 1.049
_refine_ls_R_factor_all 0.0198
_refine_ls_R_factor_gt 0.0184
_refine_ls_shift/su_max 0.000
_refine_ls_shift/su_mean 0.000
_refine_ls_structure_factor_coef Fsqd
_refine_ls_weighting_details 'calc w=1/[\s^2^(Fo^2^)+(0.0133P)^2^+0.0000P] where P=(Fo^2^+2Fc^2^)/3'
_refine_ls_weighting_scheme calc
_refine_ls_wR_factor_gt 0.0361
_refine_ls_wR_factor_ref 0.0365
_reflns_number_gt 779
_reflns_number_total 800
_reflns_threshold_expression >2sigma(I)
_cod_data_source_file ic200286t_si_001_5.cif
_cod_data_source_block 5
_cod_original_sg_symbol_H-M 'C m c 21 '
_cod_database_code 4326005

loop_
_symmetry_equiv_pos_as_xyz
'x, y, z'
'-x, -y, z+1/2'
'x, -y, z+1/2'
'-x, y, z'
'x+1/2, y+1/2, z'
'-x+1/2, -y+1/2, z+1/2'
'x+1/2, -y+1/2, z+1/2'
'-x+1/2, y+1/2, z'

loop_
_atom_site_label
_atom_site_type_symbol
_atom_site_fract_x
_atom_site_fract_y
_atom_site_fract_z
_atom_site_U_iso_or_equiv
_atom_site_adp_type
_atom_site_occupancy
_atom_site_symmetry_multiplicity
_atom_site_calc_flag
_atom_site_refinement_flags
Ba1 Ba 0.0000 0.29573(3) 0.60540(7) 0.00994(14) Uani 1 2 d S
Ba2 Ba 0.0000 0.46203(3) 0.27059(7) 0.00908(14) Uani 1 2 d S
Cd Cd 0.0000 0.09416(4) 0.41973(8) 0.00969(17) Uani 1 2 d S
As1 As 0.0000 0.06019(5) 0.07019(12) 0.0077(2) Uani 1 2 d S
As2 As 0.0000 0.32900(6) 0.00007(13) 0.0090(2) Uani 1 2 d S

loop_
_atom_site_aniso_label
_atom_site_aniso_U_11
_atom_site_aniso_U_22
_atom_site_aniso_U_33
_atom_site_aniso_U_23
_atom_site_aniso_U_13
_atom_site_aniso_U_12
Ba1 0.0085(3) 0.0087(3) 0.0126(3) -0.0012(3) 0.000 0.000
Ba2 0.0087(3) 0.0106(3) 0.0079(3) 0.0001(2) 0.000 0.000
Cd 0.0070(4) 0.0099(4) 0.0122(4) -0.0018(3) 0.000 0.000
As1 0.0084(5) 0.0079(5) 0.0069(5) -0.0005(4) 0.000 0.000
As2 0.0067(5) 0.0082(5) 0.0120(5) 0.0002(4) 0.000 0.000

loop_
_atom_type_symbol
_atom_type_description
_atom_type_scat_dispersion_real
_atom_type_scat_dispersion_imag
_atom_type_scat_source
As As 0.0499 2.0058 'International Tables Vol C Tables 4.2.6.8 and 6.1.1.4'
Cd Cd -0.8075 1.2024 'International Tables Vol C Tables 4.2.6.8 and 6.1.1.4'
Ba Ba -0.3244 2.2819 'International Tables Vol C Tables 4.2.6.8 and 6.1.1.4'

loop_
_geom_angle_atom_site_label_1
_geom_angle_atom_site_label_2
_geom_angle_atom_site_label_3
_geom_angle
_geom_angle_site_symmetry_1
_geom_angle_site_symmetry_3
As2 Ba1 As2 111.96(3) 1_556 6_455
As2 Ba1 As2 111.96(3) 1_556 6
As2 Ba1 As2 89.14(3) 6_455 6
As2 Ba1 As1 87.13(2) 1_556 6
As2 Ba1 As1 159.79(3) 6_455 6
As2 Ba1 As1 89.649(19) 6 6
As2 Ba1 As1 87.13(2) 1_556 6_455
As2 Ba1 As1 89.649(19) 6_455 6_455
As2 Ba1 As1 159.79(3) 6 6_455
As1 Ba1 As1 84.59(3) 6 6_455
As2 Ba1 Cd 123.41(2) 1_556 .
As2 Ba1 Cd 44.597(15) 6_455 .
As2 Ba1 Cd 44.597(15) 6 .
As1 Ba1 Cd 130.058(19) 6 .
As1 Ba1 Cd 130.058(19) 6_455 .
As2 Ba1 Cd 43.678(15) 1_556 6
As2 Ba1 Cd 154.59(3) 6_455 6
As2 Ba1 Cd 94.632(17) 6 6
As1 Ba1 Cd 45.56(2) 6 6
As1 Ba1 Cd 95.08(2) 6_455 6
Cd Ba1 Cd 134.686(13) . 6
As2 Ba1 Cd 43.678(15) 1_556 6_455
As2 Ba1 Cd 94.632(17) 6_455 6_455
As2 Ba1 Cd 154.59(3) 6 6_455
As1 Ba1 Cd 95.08(2) 6 6_455
As1 Ba1 Cd 45.56(2) 6_455 6_455
Cd Ba1 Cd 134.686(13) . 6_455
Cd Ba1 Cd 71.752(18) 6 6_455
As2 Ba1 Ba2 122.64(3) 1_556 .
As2 Ba1 Ba2 107.99(2) 6_455 .
As2 Ba1 Ba2 107.99(2) 6 .
As1 Ba1 Ba2 53.527(18) 6 .
As1 Ba1 Ba2 53.527(18) 6_455 .
Cd Ba1 Ba2 113.95(2) . .
Cd Ba1 Ba2 94.729(17) 6 .
Cd Ba1 Ba2 94.729(17) 6_455 .
As2 Ba1 Ba2 62.16(2) 1_556 2_565
As2 Ba1 Ba2 135.300(15) 6_455 2_565
As2 Ba1 Ba2 135.300(15) 6 2_565
As1 Ba1 Ba2 47.475(16) 6 2_565
As1 Ba1 Ba2 47.475(16) 6_455 2_565
Cd Ba1 Ba2 174.43(2) . 2_565
Cd Ba1 Ba2 48.638(12) 6 2_565
Cd Ba1 Ba2 48.638(12) 6_455 2_565
Ba2 Ba1 Ba2 60.479(11) . 2_565
As2 Ba1 Ba1 90.0 1_556 1_455
As2 Ba1 Ba1 45.430(15) 6_455 1_455
As2 Ba1 Ba1 134.570(15) 6 1_455
As1 Ba1 Ba1 132.297(13) 6 1_455
As1 Ba1 Ba1 47.703(13) 6_455 1_455
Cd Ba1 Ba1 90.0 . 1_455
Cd Ba1 Ba1 125.876(9) 6 1_455
Cd Ba1 Ba1 54.124(9) 6_455 1_455
Ba2 Ba1 Ba1 90.0 . 1_455
Ba2 Ba1 Ba1 90.0 2_565 1_455
As2 Ba1 Ba1 90.0 1_556 1_655
As2 Ba1 Ba1 134.570(15) 6_455 1_655
As2 Ba1 Ba1 45.430(15) 6 1_655
As1 Ba1 Ba1 47.703(13) 6 1_655
As1 Ba1 Ba1 132.297(13) 6_455 1_655
Cd Ba1 Ba1 90.0 . 1_655
Cd Ba1 Ba1 54.124(9) 6 1_655
Cd Ba1 Ba1 125.876(9) 6_455 1_655
Ba2 Ba1 Ba1 90.0 . 1_655
Ba2 Ba1 Ba1 90.0 2_565 1_655
Ba1 Ba1 Ba1 180.00(3) 1_455 1_655
As2 Ba2 As1 92.42(2) . 5
As2 Ba2 As1 92.42(2) . 5_455
As1 Ba2 As1 88.67(3) 5 5_455
As2 Ba2 As1 114.14(2) . 6
As1 Ba2 As1 86.263(14) 5 6
As1 Ba2 As1 153.12(3) 5_455 6
As2 Ba2 As1 114.14(2) . 6_455
As1 Ba2 As1 153.12(3) 5 6_455
As1 Ba2 As1 86.263(14) 5_455 6_455
As1 Ba2 As1 86.44(3) 6 6_455
As2 Ba2 Cd 136.136(13) . 5
As1 Ba2 Cd 50.35(2) 5 5
As1 Ba2 Cd 106.76(2) 5_455 5
As1 Ba2 Cd 51.19(2) 6 5
As1 Ba2 Cd 106.32(2) 6_455 5
As2 Ba2 Cd 136.136(13) . 5_455
As1 Ba2 Cd 106.76(2) 5 5_455
As1 Ba2 Cd 50.35(2) 5_455 5_455
As1 Ba2 Cd 106.32(2) 6 5_455
As1 Ba2 Cd 51.19(2) 6_455 5_455
Cd Ba2 Cd 83.02(2) 5 5_455
As2 Ba2 Cd 45.370(15) . 6_454
As1 Ba2 Cd 101.10(2) 5 6_454
As1 Ba2 Cd 48.79(2) 5_455 6_454
As1 Ba2 Cd 157.89(3) 6 6_454
As1 Ba2 Cd 95.293(17) 6_455 6_454
Cd Ba2 Cd 146.69(2) 5 6_454
Cd Ba2 Cd 91.625(14) 5_455 6_454
As2 Ba2 Cd 45.370(15) . 6_554
As1 Ba2 Cd 48.79(2) 5 6_554
As1 Ba2 Cd 101.10(2) 5_455 6_554
As1 Ba2 Cd 95.293(17) 6 6_554
As1 Ba2 Cd 157.89(3) 6_455 6_554
Cd Ba2 Cd 91.625(14) 5 6_554
Cd Ba2 Cd 146.69(2) 5_455 6_554
Cd Ba2 Cd 75.046(18) 6_454 6_554
As2 Ba2 Ba1 86.22(3) . .
As1 Ba2 Ba1 135.663(14) 5 .
As1 Ba2 Ba1 135.663(14) 5_455 .
As1 Ba2 Ba1 54.911(18) 6 .
As1 Ba2 Ba1 54.911(18) 6_455 .
Cd Ba2 Ba1 104.444(18) 5 .
Cd Ba2 Ba1 104.444(18) 5_455 .
Cd Ba2 Ba1 108.722(18) 6_454 .
Cd Ba2 Ba1 108.722(18) 6_554 .
As2 Ba2 Ba2 151.42(3) . 2_565
As1 Ba2 Ba2 107.73(2) 5 2_565
As1 Ba2 Ba2 107.73(2) 5_455 2_565
As1 Ba2 Ba2 49.633(15) 6 2_565
As1 Ba2 Ba2 49.633(15) 6_455 2_565
Cd Ba2 Ba2 57.563(16) 5 2_565
Cd Ba2 Ba2 57.563(16) 5_455 2_565
Cd Ba2 Ba2 142.467(9) 6_454 2_565
Cd Ba2 Ba2 142.467(9) 6_554 2_565
Ba1 Ba2 Ba2 65.203(15) . 2_565
As2 Ba2 Ba2 64.92(2) . 2_564
As1 Ba2 Ba2 51.037(18) 5 2_564
As1 Ba2 Ba2 51.037(18) 5_455 2_564
As1 Ba2 Ba2 136.024(15) 6 2_564
As1 Ba2 Ba2 136.024(15) 6_455 2_564
Cd Ba2 Ba2 97.03(2) 5 2_564
Cd Ba2 Ba2 97.03(2) 5_455 2_564
Cd Ba2 Ba2 50.863(12) 6_454 2_564
Cd Ba2 Ba2 50.863(12) 6_554 2_564
Ba1 Ba2 Ba2 151.14(2) . 2_564
Ba2 Ba2 Ba2 143.66(3) 2_565 2_564
As2 Cd As2 114.20(4) 6 6_455
As2 Cd As1 109.39(3) 6 .
As2 Cd As1 109.39(3) 6_455 .
As2 Cd As1 110.39(3) 6 2
As2 Cd As1 110.39(3) 6_455 2
As1 Cd As1 102.41(3) . 2
As2 Cd Ba2 164.37(3) 6 5_445
As2 Cd Ba2 81.38(2) 6_455 5_445
As1 Cd Ba2 61.594(19) . 5_445
As1 Cd Ba2 62.447(19) 2 5_445
As2 Cd Ba2 81.38(2) 6 5_545
As2 Cd Ba2 164.37(3) 6_455 5_545
As1 Cd Ba2 61.594(19) . 5_545
As1 Cd Ba2 62.448(19) 2 5_545
Ba2 Cd Ba2 83.02(2) 5_445 5_545
As2 Cd Ba2 55.82(2) 6 6
As2 Cd Ba2 117.45(3) 6_455 6
As1 Cd Ba2 132.85(2) . 6
As1 Cd Ba2 56.999(19) 2 6
Ba2 Cd Ba2 119.42(2) 5_445 6
Ba2 Cd Ba2 71.573(12) 5_545 6
As2 Cd Ba2 117.45(3) 6 6_455
As2 Cd Ba2 55.82(2) 6_455 6_455
As1 Cd Ba2 132.85(2) . 6_455
As1 Cd Ba2 56.999(19) 2 6_455
Ba2 Cd Ba2 71.573(12) 5_445 6_455
Ba2 Cd Ba2 119.42(2) 5_545 6_455
Ba2 Cd Ba2 75.046(18) 6 6_455
As2 Cd Ba1 57.14(2) 6 .
As2 Cd Ba1 57.14(2) 6_455 .
As1 Cd Ba1 124.95(3) . .
As1 Cd Ba1 132.64(3) 2 .
Ba2 Cd Ba1 138.292(11) 5_445 .
Ba2 Cd Ba1 138.292(11) 5_545 .
Ba2 Cd Ba1 86.839(17) 6 .
Ba2 Cd Ba1 86.839(17) 6_455 .
As2 Cd Ba1 113.94(3) 6 6_454
As2 Cd Ba1 54.66(3) 6_455 6_454
As1 Cd Ba1 57.882(19) . 6_454
As1 Cd Ba1 135.353(18) 2 6_454
Ba2 Cd Ba1 73.281(15) 5_445 6_454
Ba2 Cd Ba1 119.28(2) 5_545 6_454
Ba2 Cd Ba1 165.47(2) 6 6_454
Ba2 Cd Ba1 104.722(11) 6_455 6_454
Ba1 Cd Ba1 78.658(14) . 6_454
As2 Cd Ba1 54.66(3) 6 6_554
As2 Cd Ba1 113.94(3) 6_455 6_554
As1 Cd Ba1 57.882(19) . 6_554
As1 Cd Ba1 135.353(18) 2 6_554
Ba2 Cd Ba1 119.28(2) 5_445 6_554
Ba2 Cd Ba1 73.281(15) 5_545 6_554
Ba2 Cd Ba1 104.722(11) 6 6_554
Ba2 Cd Ba1 165.47(2) 6_455 6_554
Ba1 Cd Ba1 78.658(14) . 6_554
Ba1 Cd Ba1 71.752(18) 6_454 6_554
Cd As1 Cd 126.14(4) . 2_554
Cd As1 Ba2 68.05(2) . 5_545
Cd As1 Ba2 74.21(2) 2_554 5_545
Cd As1 Ba2 68.05(2) . 5_445
Cd As1 Ba2 74.21(2) 2_554 5_445
Ba2 As1 Ba2 88.67(3) 5_545 5_445
Cd As1 Ba2 136.710(14) . 6_454
Cd As1 Ba2 66.36(2) 2_554 6_454
Ba2 As1 Ba2 140.53(3) 5_545 6_454
Ba2 As1 Ba2 79.330(13) 5_445 6_454
Cd As1 Ba2 136.710(14) . 6_554
Cd As1 Ba2 66.36(2) 2_554 6_554
Ba2 As1 Ba2 79.330(13) 5_545 6_554
Ba2 As1 Ba2 140.53(3) 5_445 6_554
Ba2 As1 Ba2 86.44(3) 6_454 6_554
Cd As1 Ba1 76.56(2) . 6_554
Cd As1 Ba1 134.761(18) 2_554 6_554
Ba2 As1 Ba1 82.590(16) 5_545 6_554
Ba2 As1 Ba1 144.26(4) 5_445 6_554
Ba2 As1 Ba1 127.26(3) 6_454 6_554
Ba2 As1 Ba1 71.562(17) 6_554 6_554
Cd As1 Ba1 76.56(2) . 6_454
Cd As1 Ba1 134.761(18) 2_554 6_454
Ba2 As1 Ba1 144.26(4) 5_545 6_454
Ba2 As1 Ba1 82.590(16) 5_445 6_454
Ba2 As1 Ba1 71.562(17) 6_454 6_454
Ba2 As1 Ba1 127.26(3) 6_554 6_454
Ba1 As1 Ba1 84.59(3) 6_554 6_454
Cd As2 Cd 114.20(4) 6_554 6_454
Cd As2 Ba2 78.81(3) 6_554 .
Cd As2 Ba2 78.81(3) 6_454 .
Cd As2 Ba1 81.66(3) 6_554 1_554
Cd As2 Ba1 81.66(3) 6_454 1_554
Ba2 As2 Ba1 143.58(4) . 1_554
Cd As2 Ba1 167.16(3) 6_554 6_454
Cd As2 Ba1 78.263(17) 6_454 6_454
Ba2 As2 Ba1 107.80(3) . 6_454
Ba1 As2 Ba1 97.82(3) 1_554 6_454
Cd As2 Ba1 78.263(17) 6_554 6_554
Cd As2 Ba1 167.16(3) 6_454 6_554
Ba2 As2 Ba1 107.80(3) . 6_554
Ba1 As2 Ba1 97.82(3) 1_554 6_554
Ba1 As2 Ba1 89.14(3) 6_454 6_554
Cd As2 Ba2 57.10(2) 6_554 2_564
Cd As2 Ba2 57.10(2) 6_454 2_564
Ba2 As2 Ba2 70.19(2) . 2_564
Ba1 As2 Ba2 73.39(2) 1_554 2_564
Ba1 As2 Ba2 135.153(15) 6_454 2_564
Ba1 As2 Ba2 135.153(15) 6_554 2_564
Cd As2 Ba1 107.01(3) 6_554 .
Cd As2 Ba1 107.01(3) 6_454 .
Ba2 As2 Ba1 53.52(2) . .
Ba1 As2 Ba1 162.90(3) 1_554 .
Ba1 As2 Ba1 70.38(2) 6_454 .
Ba1 As2 Ba1 70.38(2) 6_554 .
Ba2 As2 Ba1 123.71(3) 2_564 .

loop_
_geom_bond_atom_site_label_1
_geom_bond_atom_site_label_2
_geom_bond_distance
_geom_bond_site_symmetry_2
Ba1 As2 3.2305(13) 1_556
Ba1 As2 3.2718(9) 6_455
Ba1 As2 3.2718(9) 6
Ba1 As1 3.4119(9) 6
Ba1 As1 3.4119(9) 6_455
Ba1 Cd 3.8136(9) .
Ba1 Cd 3.9180(8) 6
Ba1 Cd 3.9180(8) 6_455
Ba1 Ba2 3.9556(8) .
Ba1 Ba2 4.4208(9) 2_565
Ba1 Ba1 4.5922(5) 1_455
Ba1 Ba1 4.5922(5) 1_655
Ba2 As2 3.1790(12) .
Ba2 As1 3.2855(8) 5
Ba2 As1 3.2855(8) 5_455
Ba2 As1 3.3530(9) 6
Ba2 As1 3.3530(9) 6_455
Ba2 Cd 3.4645(7) 5
Ba2 Cd 3.4645(7) 5_455
Ba2 Cd 3.7698(8) 6_454
Ba2 Cd 3.7698(8) 6_554
Ba2 Ba2 4.2376(5) 2_565
Ba2 Ba2 4.2376(5) 2_564
Cd As2 2.7348(7) 6
Cd As2 2.7348(7) 6_455
Cd As1 2.8761(12) .
Cd As1 2.9470(12) 2
Cd Ba2 3.4645(7) 5_445
Cd Ba2 3.4645(7) 5_545
Cd Ba2 3.7698(8) 6
Cd Ba2 3.7698(8) 6_455
Cd Ba1 3.9180(8) 6_454
Cd Ba1 3.9180(8) 6_554
As1 Cd 2.9470(12) 2_554
As1 Ba2 3.2855(8) 5_545
As1 Ba2 3.2855(8) 5_445
As1 Ba2 3.3530(9) 6_454
As1 Ba2 3.3530(9) 6_554
As1 Ba1 3.4119(9) 6_554
As1 Ba1 3.4119(9) 6_454
As2 Cd 2.7348(7) 6_554
As2 Cd 2.7348(7) 6_454
As2 Ba1 3.2305(13) 1_554
As2 Ba1 3.2718(9) 6_454
As2 Ba1 3.2718(9) 6_554
As2 Ba2 4.0795(12) 2_564
